data_4118960
loop_
_publ_author_name
'Hamdy S. El-Sheshtawy'
'Bassem S. Bassil'
'Khaleel I. Assaf'
'Ulrich Kortz'
'Werner M. Nau'

_publ_contact_author_address
;
School of Engineering and Science, Jacobs University Bremen, 
Campus Ring 1, D-28759 Bremen, Germany
;
_publ_contact_author_email w.nau@jacobs-university.de
_publ_contact_author_name 'Werner Nau'
_publ_section_title
;
 Halogen Bonding inside a Molecular Container
;
_journal_name_full 'Journal of the American Chemical Society'
_journal_page_first 19935
_journal_page_last 19941
_journal_paper_doi 10.1021/ja3102902
_journal_volume 134
_journal_year 2012
_chemical_formula_sum 'C36 H56 I2 N24 O22'
_chemical_formula_weight 1430.85
_chemical_name_systematic
; 
 ? 
;
_space_group_IT_number 36
_symmetry_cell_setting orthorhombic
_symmetry_space_group_name_Hall 'C 2c -2'
_symmetry_space_group_name_H-M 'C m c 21'
_atom_sites_solution_hydrogens geom
_atom_sites_solution_primary direct
_atom_sites_solution_secondary difmap
_audit_creation_method SHELXL-97
_cell_angle_alpha 90.00
_cell_angle_beta 90.00
_cell_angle_gamma 90.00
_cell_formula_units_Z 4
_cell_length_a 19.3748(10)
_cell_length_b 16.0589(10)
_cell_length_c 16.0249(11)
_cell_measurement_reflns_used 3705
_cell_measurement_temperature 173(2)
_cell_measurement_theta_max 19.92
_cell_measurement_theta_min 2.54
_cell_volume 4986.0(5)
_computing_cell_refinement 'Bruker SAINT'
_computing_data_collection 'Bruker APEX2'
_computing_data_reduction 'Bruker SAINT'
_computing_molecular_graphics 'Bruker SHELXTL'
_computing_publication_material 'Bruker SHELXTL'
_computing_structure_refinement 'SHELXL-97 (Sheldrick, 2008)'
_computing_structure_solution 'SHELXS-97 (Sheldrick, 2008)'
_diffrn_ambient_temperature 173(2)
_diffrn_measured_fraction_theta_full 0.995
_diffrn_measured_fraction_theta_max 0.995
_diffrn_measurement_device_type 'Bruker APEX-II CCD'
_diffrn_measurement_method '\f and \w scans'
_diffrn_radiation_monochromator graphite
_diffrn_radiation_source 'fine-focus sealed tube'
_diffrn_radiation_type MoK\a
_diffrn_radiation_wavelength 0.71073
_diffrn_reflns_av_R_equivalents 0.0800
_diffrn_reflns_av_sigmaI/netI 0.0465
_diffrn_reflns_limit_h_max 20
_diffrn_reflns_limit_h_min -19
_diffrn_reflns_limit_k_max 16
_diffrn_reflns_limit_k_min -16
_diffrn_reflns_limit_l_max 16
_diffrn_reflns_limit_l_min -16
_diffrn_reflns_number 25924
_diffrn_reflns_theta_full 21.97
_diffrn_reflns_theta_max 21.97
_diffrn_reflns_theta_min 3.40
_exptl_absorpt_coefficient_mu 1.371
_exptl_absorpt_correction_T_max 0.8982
_exptl_absorpt_correction_T_min 0.8023
_exptl_absorpt_correction_type multi-scan
_exptl_absorpt_process_details SADABS
_exptl_crystal_colour purple
_exptl_crystal_density_diffrn 1.906
_exptl_crystal_description block
_exptl_crystal_F_000 2888
_exptl_crystal_size_max 0.17
_exptl_crystal_size_mid 0.15
_exptl_crystal_size_min 0.08
_refine_diff_density_max 0.787
_refine_diff_density_min -2.226
_refine_diff_density_rms 0.154
_refine_ls_abs_structure_details 'Flack H D (1983), Acta Cryst. A39, 876-881'
_refine_ls_abs_structure_Flack 0.01(5)
_refine_ls_extinction_method none
_refine_ls_goodness_of_fit_ref 1.000
_refine_ls_hydrogen_treatment constr
_refine_ls_matrix_type full
_refine_ls_number_parameters 198
_refine_ls_number_reflns 3153
_refine_ls_number_restraints 1
_refine_ls_restrained_S_all 1.000
_refine_ls_R_factor_all 0.0864
_refine_ls_R_factor_gt 0.0738
_refine_ls_shift/su_max 0.000
_refine_ls_shift/su_mean 0.000
_refine_ls_structure_factor_coef Fsqd
_refine_ls_weighting_details 'calc w=1/[\s^2^(Fo^2^)+(0.1400P)^2^+70.0000P] where P=(Fo^2^+2Fc^2^)/3'
_refine_ls_weighting_scheme calc
_refine_ls_wR_factor_gt 0.2034
_refine_ls_wR_factor_ref 0.2163
_reflns_number_gt 2716
_reflns_number_total 3153
_reflns_threshold_expression >2sigma(I)
_cod_data_source_file ja3102902_si_002.cif
_cod_data_source_block wn4
_cod_database_code 4118960

loop_
_symmetry_equiv_pos_as_xyz
'x, y, z'
'-x, -y, z+1/2'
'x, -y, z+1/2'
'-x, y, z'
'x+1/2, y+1/2, z'
'-x+1/2, -y+1/2, z+1/2'
'x+1/2, -y+1/2, z+1/2'
'-x+1/2, y+1/2, z'

loop_
_atom_site_label
_atom_site_type_symbol
_atom_site_fract_x
_atom_site_fract_y
_atom_site_fract_z
_atom_site_U_iso_or_equiv
_atom_site_adp_type
_atom_site_occupancy
_atom_site_symmetry_multiplicity
_atom_site_calc_flag
_atom_site_refinement_flags
C1 C 0.1844(5) 0.2006(6) 0.0835(6) 0.014(2) Uiso 1 1 d .
C2 C 0.2591(5) 0.1209(6) 0.1752(6) 0.018(2) Uiso 1 1 d .
H2A H 0.3089 0.1313 0.1838 0.021 Uiso 1 1 calc R
H2B H 0.2547 0.0804 0.1289 0.021 Uiso 1 1 calc R
C3 C 0.1811(5) 0.3661(6) 0.2602(6) 0.015(2) Uiso 1 1 d .
C4 C 0.0000 -0.0719(8) 0.3327(8) 0.014(3) Uiso 1 2 d S
C5 C 0.0408(5) 0.4149(6) 0.0444(6) 0.015(2) Uiso 1 1 d .
H5A H 0.0595 0.4546 0.0021 0.018 Uiso 1 1 calc R
C6 C 0.0413(5) -0.0318(6) 0.4642(6) 0.014(2) Uiso 1 1 d .
H6A H 0.0602 -0.0735 0.5046 0.017 Uiso 1 1 calc R
C7 C 0.1275(5) -0.0728(6) 0.3524(6) 0.012(2) Uiso 1 1 d .
H7A H 0.1518 -0.1029 0.3976 0.014 Uiso 1 1 calc R
H7B H 0.1253 -0.1102 0.3034 0.014 Uiso 1 1 calc R
C8 C 0.2574(5) 0.2671(6) 0.3361(6) 0.017(2) Uiso 1 1 d .
H8A H 0.2517 0.3080 0.3819 0.021 Uiso 1 1 calc R
H8B H 0.3074 0.2577 0.3282 0.021 Uiso 1 1 calc R
C9 C 0.1258(5) 0.0754(6) 0.5125(6) 0.011(2) Uiso 1 1 d .
H9A H 0.1485 0.0270 0.5391 0.014 Uiso 1 1 calc R
H9B H 0.1230 0.1203 0.5548 0.014 Uiso 1 1 calc R
C10 C 0.1247(5) 0.3075(6) -0.0028(6) 0.012(2) Uiso 1 1 d .
H10A H 0.1460 0.3547 -0.0331 0.014 Uiso 1 1 calc R
H10B H 0.1203 0.2606 -0.0425 0.014 Uiso 1 1 calc R
C11 C 0.2071(5) 0.0469(6) 0.3905(6) 0.013(2) Uiso 1 1 d .
H11A H 0.2382 0.0096 0.4234 0.016 Uiso 1 1 calc R
C12 C 0.0000 0.2855(8) 0.0041(8) 0.012(3) Uiso 1 2 d S
C13 C 0.0000 0.0977(8) 0.5074(8) 0.012(3) Uiso 1 2 d S
C14 C 0.2488(5) 0.2782(6) 0.1753(6) 0.016(2) Uiso 1 1 d .
H14A H 0.2995 0.2859 0.1664 0.019 Uiso 1 1 calc R
C15 C 0.1816(5) 0.1854(6) 0.4286(6) 0.011(2) Uiso 1 1 d .
C16 C 0.2073(5) 0.3369(6) 0.1206(6) 0.016(2) Uiso 1 1 d .
H16A H 0.2383 0.3754 0.0889 0.019 Uiso 1 1 calc R
C17 C 0.2492(5) 0.1078(6) 0.3342(6) 0.013(2) Uiso 1 1 d .
H17A H 0.3000 0.1018 0.3441 0.016 Uiso 1 1 calc R
C18 C 0.1853(5) 0.0172(6) 0.2523(6) 0.017(2) Uiso 1 1 d .
C19 C 0.0000 0.4576(9) 0.1767(9) 0.016(3) Uiso 1 2 d S
C20 C 0.1265(5) 0.4576(7) 0.1580(7) 0.024(2) Uiso 1 1 d .
H20A H 0.1235 0.4934 0.2082 0.029 Uiso 1 1 calc R
H20B H 0.1524 0.4887 0.1148 0.029 Uiso 1 1 calc R
N1 N 0.2272(4) 0.1972(5) 0.1503(5) 0.0179(19) Uiso 1 1 d .
N2 N 0.2288(4) 0.3020(5) 0.2599(6) 0.0186(18) Uiso 1 1 d .
N3 N 0.1670(4) 0.0004(5) 0.3305(5) 0.0160(19) Uiso 1 1 d .
N4 N 0.1711(4) 0.2823(5) 0.0651(5) 0.0177(19) Uiso 1 1 d .
N5 N 0.0576(4) 0.4410(5) 0.1277(5) 0.017(2) Uiso 1 1 d .
N6 N 0.2311(4) 0.0827(5) 0.2512(5) 0.0168(18) Uiso 1 1 d .
N7 N 0.1643(4) 0.3825(5) 0.1789(5) 0.0180(19) Uiso 1 1 d .
N8 N 0.0571(4) 0.0520(5) 0.4893(5) 0.0131(19) Uiso 1 1 d .
N9 N 0.1686(4) 0.1037(5) 0.4448(5) 0.0142(18) Uiso 1 1 d .
N10 N 0.2249(4) 0.1885(5) 0.3607(5) 0.0160(19) Uiso 1 1 d .
N11 N 0.0570(4) -0.0538(5) 0.3801(5) 0.0111(17) Uiso 1 1 d .
N12 N 0.0576(4) 0.3315(5) 0.0238(5) 0.0161(18) Uiso 1 1 d .
O1 O 0.1645(3) 0.1404(4) 0.0411(4) 0.0206(16) Uiso 1 1 d .
O2 O 0.1606(3) 0.2453(4) 0.4678(4) 0.0207(17) Uiso 1 1 d .
O3 O 0.1604(4) 0.4030(5) 0.3209(4) 0.0260(18) Uiso 1 1 d .
O4 O 0.0000 0.4877(6) 0.2460(6) 0.026(2) Uiso 1 2 d S
O5 O 0.0000 0.1705(6) 0.5351(6) 0.017(2) Uiso 1 2 d S
O6 O 0.0000 -0.1002(5) 0.2624(6) 0.015(2) Uiso 1 2 d S
O7 O 0.1675(3) -0.0220(4) 0.1892(4) 0.0244(17) Uiso 1 1 d .
O8 O 0.0000 0.2153(6) -0.0256(6) 0.022(2) Uiso 1 2 d S
I1 I 0.0000 0.10948(19) 0.20516(18) 0.0580(9) Uiso 0.60 2 d SP
I2 I 0.0000 0.24935(14) 0.29794(15) 0.0638(7) Uiso 0.80 2 d SP
I1A I 0.0299(4) 0.1186(4) 0.2045(4) 0.0546(14) Uiso 0.20 1 d P
I2A I 0.0328(7) 0.2417(7) 0.2900(9) 0.057(2) Uiso 0.10 1 d P
O1W O 0.1643(5) 0.4436(6) 0.4871(6) 0.050(2) Uiso 1 1 d .
O2WA O -0.0910(9) 0.6469(12) 0.2904(13) 0.054(5) Uiso 0.50 1 d P
O2WB O -0.0696(10) 0.6119(12) 0.3396(13) 0.056(5) Uiso 0.50 1 d P
O3WA O -0.0779(8) 0.7810(10) 0.1804(10) 0.035(4) Uiso 0.50 1 d P
O3WB O -0.0842(7) 0.7504(8) 0.2419(9) 0.024(3) Uiso 0.50 1 d P
O4WA O -0.0777(7) -0.3222(8) 0.0893(9) 0.023(3) Uiso 0.50 1 d P
O4WB O -0.0559(9) -0.3483(12) 0.0321(12) 0.048(5) Uiso 0.50 1 d P
O5WI O 0.0000 0.4148(12) 0.3976(12) 0.087(5) Uiso 1 2 d S

loop_
_atom_type_symbol
_atom_type_description
_atom_type_scat_dispersion_real
_atom_type_scat_dispersion_imag
_atom_type_scat_source
C C 0.0033 0.0016 'International Tables Vol C Tables 4.2.6.8 and 6.1.1.4'
H H 0.0000 0.0000 'International Tables Vol C Tables 4.2.6.8 and 6.1.1.4'
N N 0.0061 0.0033 'International Tables Vol C Tables 4.2.6.8 and 6.1.1.4'
O O 0.0106 0.0060 'International Tables Vol C Tables 4.2.6.8 and 6.1.1.4'
I I -0.4742 1.8119 'International Tables Vol C Tables 4.2.6.8 and 6.1.1.4'

loop_
_geom_angle_atom_site_label_1
_geom_angle_atom_site_label_2
_geom_angle_atom_site_label_3
_geom_angle
_geom_angle_site_symmetry_1
_geom_angle_site_symmetry_3
O1 C1 N1 126.2(9) . .
O1 C1 N4 124.6(9) . .
N1 C1 N4 108.9(8) . .
N1 C2 N6 115.5(8) . .
O3 C3 N7 126.4(9) . .
O3 C3 N2 126.1(9) . .
N7 C3 N2 107.5(8) . .
O6 C4 N11 126.4(6) . .
O6 C4 N11 126.4(6) . 4
N11 C4 N11 107.2(11) . 4
N12 C5 N5 116.2(8) . .
N12 C5 C5 103.2(5) . 4
N5 C5 C5 103.0(5) . 4
N11 C6 N8 116.7(8) . .
N11 C6 C6 102.3(5) . 4
N8 C6 C6 102.3(5) . 4
N3 C7 N11 113.4(8) . .
N2 C8 N10 113.2(8) . .
N8 C9 N9 115.0(8) . .
N12 C10 N4 114.4(8) . .
N3 C11 N9 116.4(8) . .
N3 C11 C17 102.8(7) . .
N9 C11 C17 102.7(8) . .
O8 C12 N12 125.7(6) . 4
O8 C12 N12 125.7(6) . .
N12 C12 N12 108.6(11) 4 .
O5 C13 N8 125.5(6) . .
O5 C13 N8 125.5(6) . 4
N8 C13 N8 109.0(11) . 4
N1 C14 N2 115.0(8) . .
N1 C14 C16 104.4(8) . .
N2 C14 C16 103.5(8) . .
O2 C15 N9 126.9(9) . .
O2 C15 N10 125.7(9) . .
N9 C15 N10 107.4(8) . .
N4 C16 N7 115.4(8) . .
N4 C16 C14 103.8(8) . .
N7 C16 C14 104.2(8) . .
N6 C17 N10 116.4(8) . .
N6 C17 C11 103.4(8) . .
N10 C17 C11 102.8(7) . .
O7 C18 N3 126.3(9) . .
O7 C18 N6 123.8(9) . .
N3 C18 N6 109.8(8) . .
O4 C19 N5 126.5(6) . .
O4 C19 N5 126.5(6) . 4
N5 C19 N5 106.7(11) . 4
N5 C20 N7 113.0(8) . .
C1 N1 C14 111.4(8) . .
C1 N1 C2 121.4(8) . .
C14 N1 C2 125.2(8) . .
C3 N2 C8 122.6(8) . .
C3 N2 C14 112.0(8) . .
C8 N2 C14 125.3(7) . .
C18 N3 C11 112.3(8) . .
C18 N3 C7 122.3(8) . .
C11 N3 C7 122.9(8) . .
C1 N4 C16 111.2(8) . .
C1 N4 C10 122.6(8) . .
C16 N4 C10 126.2(8) . .
C19 N5 C5 113.6(8) . .
C19 N5 C20 121.1(9) . .
C5 N5 C20 125.1(8) . .
C18 N6 C17 111.2(8) . .
C18 N6 C2 124.6(8) . .
C17 N6 C2 124.2(7) . .
C3 N7 C20 120.0(8) . .
C3 N7 C16 112.3(8) . .
C20 N7 C16 124.2(8) . .
C13 N8 C9 124.0(8) . .
C13 N8 C6 113.0(8) . .
C9 N8 C6 121.1(8) . .
C15 N9 C9 123.7(8) . .
C15 N9 C11 113.1(8) . .
C9 N9 C11 123.0(8) . .
C15 N10 C17 113.6(8) . .
C15 N10 C8 120.4(8) . .
C17 N10 C8 123.6(8) . .
C4 N11 C6 113.8(8) . .
C4 N11 C7 122.6(8) . .
C6 N11 C7 122.3(8) . .
C12 N12 C5 112.0(8) . .
C12 N12 C10 121.9(9) . .
C5 N12 C10 122.4(8) . .
I1A I1 I1A 151.6(15) 4 .
I1A I1 I2A 92.7(8) 4 .
I1A I1 I2A 64.7(8) . .
I1A I1 I2A 64.7(8) 4 4
I1A I1 I2A 92.7(8) . 4
I2A I1 I2A 28.3(6) . 4
I1A I1 I2 78.8(8) 4 .
I1A I1 I2 78.8(8) . .
I2A I1 I2 14.2(3) . .
I2A I1 I2 14.2(3) 4 .
I2A I2 I2A 149(2) 4 .
I2A I2 I1A 62.2(12) 4 4
I2A I2 I1A 87.4(12) . 4
I2A I2 I1A 87.4(12) 4 .
I2A I2 I1A 62.2(12) . .
I1A I2 I1A 25.3(3) 4 .
I2A I2 I1 74.9(12) 4 .
I2A I2 I1 74.9(12) . .
I1A I2 I1 12.79(15) 4 .
I1A I2 I1 12.79(15) . .
I1 I1A I1A 14.2(8) . 4
I1 I1A I2A 102.3(9) . .
I1A I1A I2A 91.4(4) 4 .
I1 I1A I2 88.4(8) . .
I1A I1A I2 77.36(15) 4 .
I2A I1A I2 14.0(3) . .
I1 I1A I2A 74.5(8) . 4
I1A I1A I2A 63.2(3) 4 4
I2A I1A I2A 28.1(6) . 4
I2 I1A I2A 14.1(3) . 4
I2 I2A I2A 15.5(12) . 4
I2 I2A I1A 103.8(13) . .
I2A I2A I1A 88.6(4) 4 .
I2 I2A I1 90.9(12) . .
I2A I2A I1 75.9(3) 4 .
I1A I2A I1 12.95(19) . .
I2 I2A I1A 78.5(12) . 4
I2A I2A I1A 63.2(3) 4 4
I1A I2A I1A 25.4(3) . 4
I1 I2A I1A 12.77(15) . 4

loop_
_geom_bond_atom_site_label_1
_geom_bond_atom_site_label_2
_geom_bond_distance
_geom_bond_site_symmetry_2
C1 O1 1.243(12) .
C1 N1 1.354(13) .
C1 N4 1.369(14) .
C2 N1 1.429(13) .
C2 N6 1.468(13) .
C3 O3 1.208(12) .
C3 N7 1.368(13) .
C3 N2 1.383(13) .
C4 O6 1.213(15) .
C4 N11 1.372(11) .
C4 N11 1.372(11) 4
C5 N12 1.417(14) .
C5 N5 1.436(13) .
C5 C5 1.58(2) 4
C6 N11 1.427(13) .
C6 N8 1.438(13) .
C6 C6 1.599(19) 4
C7 N3 1.445(13) .
C7 N11 1.469(12) .
C8 N2 1.453(13) .
C8 N10 1.464(13) .
C9 N8 1.432(12) .
C9 N9 1.439(13) .
C10 N12 1.421(13) .
C10 N4 1.468(13) .
C11 N3 1.444(13) .
C11 N9 1.465(13) .
C11 C17 1.561(14) .
C12 O8 1.224(17) .
C12 N12 1.374(12) 4
C12 N12 1.374(12) .
C13 O5 1.250(16) .
C13 N8 1.360(11) .
C13 N8 1.360(11) 4
C14 N1 1.426(13) .
C14 N2 1.461(13) .
C14 C16 1.518(14) .
C15 O2 1.218(11) .
C15 N9 1.361(12) .
C15 N10 1.375(13) .
C16 N4 1.432(13) .
C16 N7 1.450(13) .
C17 N6 1.434(12) .
C17 N10 1.444(13) .
C18 O7 1.240(12) .
C18 N3 1.330(13) .
C18 N6 1.376(13) .
C19 O4 1.210(17) .
C19 N5 1.390(12) .
C19 N5 1.390(12) 4
C20 N5 1.447(14) .
C20 N7 1.450(14) .
I1 I1A 0.597(7) 4
I1 I1A 0.597(7) .
I1 I2A 2.601(13) .
I1 I2A 2.601(13) 4
I1 I2 2.694(4) .
I2 I2A 0.660(13) 4
I2 I2A 0.660(13) .
I2 I1A 2.644(7) 4
I2 I1A 2.644(7) .
I1A I1A 1.157(14) 4
I1A I2A 2.407(13) .
I1A I2A 2.695(13) 4
I2A I2A 1.27(3) 4
I2A I1A 2.695(13) 4
O2WA O2WB 1.05(2) .
O3WA O3WB 1.11(2) .
O4WA O4WB 1.09(2) .
